data_4065241
loop_
_publ_author_name
'Tiwari, Keshri Nath'
'Monserrat, Jean-Philippe'
'de Montigny, Fr\'ederic'
'Jaouen, G\'erard'
'Rager, Marie-Noelle'
'Hillard, Elizabeth'

_publ_section_title
;
 Synthesis and Structural Characterization of Ferrocenyl-Substituted
 Aurones, Flavones, and Flavonols
;
_journal_issue 20
_journal_name_full Organometallics
_journal_page_first 5424
_journal_paper_doi 10.1021/om200644e
_journal_volume 30
_journal_year 2011
_chemical_formula_moiety 'C19 H13 Br1 Fe1 O2'
_chemical_formula_sum 'C19 H13 Br Fe O2'
_chemical_formula_weight 409.06
_chemical_name_systematic 6-bromo-2-ferrocenyl-chromen-4-one
_space_group_IT_number 14
_symmetry_cell_setting monoclinic
_symmetry_space_group_name_Hall '-P 2ybc'
_symmetry_space_group_name_H-M 'P 1 21/c 1'
_atom_sites_solution_hydrogens geom
_atom_sites_solution_primary direct
_audit_creation_date 11-01-11
_audit_creation_method CRYSTALS_ver_14.11
_cell_angle_alpha 90
_cell_angle_beta 90.2090(10)
_cell_angle_gamma 90
_cell_formula_units_Z 8
_cell_length_a 7.3599(2)
_cell_length_b 15.1457(5)
_cell_length_c 27.5266(8)
_cell_measurement_reflns_used 440
_cell_measurement_temperature 200
_cell_measurement_theta_max 29
_cell_measurement_theta_min 4
_cell_volume 3068.39(16)
_computing_cell_refinement 'Apex2 (Bruker AXS, 2006)'
_computing_data_collection 'Apex2 (Bruker AXS, 2006)'
_computing_data_reduction 'Apex2 (Bruker AXS, 2006)'
_computing_molecular_graphics 'CAMERON (Watkin et al., 1996)'
_computing_publication_material 'CRYSTALS (Betteridge et al., 2003)'
_computing_structure_refinement 'CRYSTALS (Betteridge et al., 2003)'
_computing_structure_solution 'SHELXS 86 (Sheldrick, 1986)'
_diffrn_ambient_temperature 200
_diffrn_measured_fraction_theta_full 0.993
_diffrn_measured_fraction_theta_max 0.986
_diffrn_measurement_device Area
_diffrn_measurement_device_type 'Bruker Kappa Apex2'
_diffrn_measurement_method \w/2\q
_diffrn_radiation_monochromator graphite
_diffrn_radiation_type 'Mo K\a'
_diffrn_radiation_wavelength 0.71073
_diffrn_reflns_av_R_equivalents 0.037
_diffrn_reflns_limit_h_max 9
_diffrn_reflns_limit_h_min -10
_diffrn_reflns_limit_k_max 22
_diffrn_reflns_limit_k_min -21
_diffrn_reflns_limit_l_max 39
_diffrn_reflns_limit_l_min -39
_diffrn_reflns_number 36796
_diffrn_reflns_theta_full 30.551
_diffrn_reflns_theta_max 31.174
_diffrn_reflns_theta_min 1.535
_diffrn_standards_number 0
_exptl_absorpt_coefficient_mu 3.593
_exptl_absorpt_correction_T_max 0.81
_exptl_absorpt_correction_T_min 0.04
_exptl_absorpt_correction_type multi-scan
_exptl_absorpt_process_details 'SADABS (Siemens, 1996)'
_exptl_crystal_colour red
_exptl_crystal_density_diffrn 1.771
_exptl_crystal_density_method 'not measured'
_exptl_crystal_description plate
_exptl_crystal_F_000 1632
_exptl_crystal_size_max 0.140
_exptl_crystal_size_mid 0.090
_exptl_crystal_size_min 0.060
_refine_diff_density_max 1.76
_refine_diff_density_min -1.48
_refine_ls_extinction_method None
_refine_ls_goodness_of_fit_ref 0.9797
_refine_ls_hydrogen_treatment none
_refine_ls_matrix_type full
_refine_ls_number_parameters 416
_refine_ls_number_reflns 9762
_refine_ls_number_restraints 0
_refine_ls_R_factor_all 0.0624
_refine_ls_R_factor_gt 0.0388
_refine_ls_shift/su_max 0.0009909
_refine_ls_shift/su_mean 0.0000328
_refine_ls_structure_factor_coef Fsqd
_refine_ls_weighting_details
;
 Method, part 1, Chebychev polynomial, (Watkin, 1994, Prince, 1982) 
 [weight] = 1.0/[A~0~*T~0~(x)+A~1~*T~1~(x) ... +A~n-1~]*T~n-1~(x)] 
 where A~i~ are the Chebychev coefficients listed below and x= Fcalc/Fmax 
 Method = Robust Weighting (Prince, 1982) 
 W = [weight] * [1-(deltaF/6*sigmaF)^2^]^2^ 
 A~i~ are: 
 19.6 20.8 7.33 
;
_refine_ls_weighting_scheme calc
_refine_ls_wR_factor_all 0.0655
_refine_ls_wR_factor_gt 0.0556
_refine_ls_wR_factor_ref 0.0655
_reflns_limit_h_max 10
_reflns_limit_h_min -10
_reflns_limit_k_max 22
_reflns_limit_k_min 0
_reflns_limit_l_max 39
_reflns_limit_l_min 0
_reflns_number_gt 7146
_reflns_number_total 9784
_reflns_threshold_expression I>2.0\s(I)
_oxford_diffrn_Wilson_B_factor 2.12
_oxford_diffrn_Wilson_scale 5.94
_oxford_refine_ls_r_factor_ref 0.0623
_oxford_refine_ls_scale 0.4623(3)
_oxford_reflns_number_all 9764
_oxford_reflns_threshold_expression_ref I>-3.0\s(I)
_oxford_structure_analysis_title '5_br_flav_b_0m in P2(1)/c'
_cod_data_source_file om200644e_si_002.cif
_cod_data_source_block compound_4b
_cod_depositor_comments
;
The following automatic conversions were performed:

'_symmetry_cell_setting' value 'Monoclinic' changed to 'monoclinic'
according to /home/saulius/struct/CIF-dictionaries/cif_core.dic
dictionary named 'cif_core.dic' version 2.4.1 from 2010-06-29.

Automatic conversion script
Id: cif_fix_values 1715 2011-07-08 13:25:40Z adriana 
;
_cod_original_sg_symbol_H-M 'P 1 21/c 1 '
_cod_original_formula_sum 'C19 H13 Br1 Fe1 O2'
_cod_database_code 4065241

loop_
_symmetry_equiv_pos_as_xyz
x,y,z
-x,-y,-z
-x,y+1/2,-z+1/2
x,-y+1/2,z+1/2

loop_
_atom_site_label
_atom_site_type_symbol
_atom_site_fract_x
_atom_site_fract_y
_atom_site_fract_z
_atom_site_U_iso_or_equiv
_atom_site_occupancy
_atom_site_adp_type
Br1 Br 0.47892(5) 0.80177(2) 0.115378(10) 0.0418 1.0000 Uani
Br4 Br -0.01432(5) 0.46112(3) 0.434576(11) 0.0505 1.0000 Uani
Fe2 Fe -0.01571(5) 0.54117(2) 0.100093(11) 0.0194 1.0000 Uani
Fe3 Fe 0.52870(5) 0.71102(2) 0.450542(12) 0.0209 1.0000 Uani
O5 O 0.3806(3) 0.72304(11) 0.32766(6) 0.0255 1.0000 Uani
O6 O 0.1175(3) 0.53408(13) 0.22332(6) 0.0276 1.0000 Uani
O7 O 0.6295(3) 0.53409(14) 0.24513(7) 0.0362 1.0000 Uani
O10 O -0.1042(3) 0.73369(14) 0.30340(7) 0.0416 1.0000 Uani
C8 C 0.0085(3) 0.58667(18) 0.30048(9) 0.0246 1.0000 Uani
C9 C 0.0716(3) 0.61231(17) 0.20257(9) 0.0228 1.0000 Uani
C11 C 0.1176(4) 0.61291(17) 0.15118(9) 0.0248 1.0000 Uani
C12 C 0.4085(4) 0.73746(17) 0.27913(9) 0.0242 1.0000 Uani
C13 C 0.0836(3) 0.52153(18) 0.27175(9) 0.0255 1.0000 Uani
C14 C -0.2351(4) 0.48422(18) 0.13307(9) 0.0263 1.0000 Uani
C15 C 0.4362(3) 0.64510(16) 0.34739(9) 0.0213 1.0000 Uani
C16 C 0.4919(3) 0.67574(17) 0.24927(9) 0.0227 1.0000 Uani
C17 C -0.0397(4) 0.67258(18) 0.27929(9) 0.0268 1.0000 Uani
C18 C 0.4066(4) 0.60193(19) 0.48006(10) 0.0313 1.0000 Uani
C19 C 0.5148(4) 0.69568(18) 0.20015(9) 0.0264 1.0000 Uani
C20 C 0.4528(4) 0.77507(19) 0.18256(9) 0.0291 1.0000 Uani
C21 C 0.2789(4) 0.67122(18) 0.47446(10) 0.0279 1.0000 Uani
C22 C 0.5534(3) 0.59071(17) 0.26991(9) 0.0246 1.0000 Uani
C23 C 0.3709(4) 0.83698(18) 0.21268(10) 0.0325 1.0000 Uani
C24 C 0.3955(3) 0.64022(16) 0.39888(9) 0.0208 1.0000 Uani
C25 C 0.5160(4) 0.58087(17) 0.32103(9) 0.0245 1.0000 Uani
C26 C 0.4799(4) 0.58214(17) 0.43356(9) 0.0268 1.0000 Uani
C27 C -0.0030(4) 0.67935(18) 0.22781(9) 0.0259 1.0000 Uani
C28 C 0.2715(3) 0.69595(17) 0.42492(9) 0.0236 1.0000 Uani
C29 C -0.0916(4) 0.42728(18) 0.06576(9) 0.0278 1.0000 Uani
C30 C -0.2912(3) 0.53381(19) 0.09189(10) 0.0283 1.0000 Uani
C31 C -0.2016(4) 0.49881(19) 0.05043(9) 0.0275 1.0000 Uani
C32 C 0.0455(4) 0.66993(18) 0.11414(10) 0.0306 1.0000 Uani
C33 C -0.1112(4) 0.41847(18) 0.11706(9) 0.0278 1.0000 Uani
C34 C 0.2421(4) 0.5718(2) 0.07814(10) 0.0344 1.0000 Uani
C35 C 0.1320(4) 0.43894(19) 0.29001(10) 0.0341 1.0000 Uani
C36 C 0.1244(4) 0.6435(2) 0.06947(10) 0.0362 1.0000 Uani
C37 C 0.2391(3) 0.5516(2) 0.12862(9) 0.0298 1.0000 Uani
C38 C 0.7191(4) 0.7570(3) 0.49833(10) 0.0449 1.0000 Uani
C39 C 0.3485(4) 0.81854(18) 0.26128(10) 0.0317 1.0000 Uani
C40 C 0.8032(4) 0.7293(2) 0.45464(11) 0.0374 1.0000 Uani
C41 C 0.5997(4) 0.8379(2) 0.43570(13) 0.0412 1.0000 Uani
C42 C -0.0212(4) 0.5682(2) 0.34969(9) 0.0300 1.0000 Uani
C43 C 0.0257(4) 0.4866(2) 0.36812(9) 0.0327 1.0000 Uani
C44 C 0.5926(4) 0.8239(2) 0.48643(13) 0.0480 1.0000 Uani
C45 C 0.1031(4) 0.4220(2) 0.33850(11) 0.0376 1.0000 Uani
C46 C 0.7301(4) 0.7791(2) 0.41613(10) 0.0356 1.0000 Uani
H141 H -0.2712 0.4949 0.1657 0.0400(17) 1.0000 Uiso
H181 H 0.4424 0.5739 0.5102 0.0400(17) 1.0000 Uiso
H191 H 0.5738 0.6543 0.1786 0.0400(17) 1.0000 Uiso
H211 H 0.2113 0.6991 0.5002 0.0400(17) 1.0000 Uiso
H231 H 0.3270 0.8918 0.1999 0.0400(17) 1.0000 Uiso
H251 H 0.5484 0.5261 0.3367 0.0400(17) 1.0000 Uiso
H261 H 0.5702 0.5383 0.4263 0.0400(17) 1.0000 Uiso
H271 H -0.0278 0.7338 0.2112 0.0400(17) 1.0000 Uiso
H281 H 0.1955 0.7413 0.4109 0.0400(17) 1.0000 Uiso
H291 H -0.0144 0.3919 0.0457 0.0400(17) 1.0000 Uiso
H301 H -0.3706 0.5830 0.0923 0.0400(17) 1.0000 Uiso
H311 H -0.2152 0.5209 0.0173 0.0400(17) 1.0000 Uiso
H321 H -0.0405 0.7158 0.1193 0.0400(17) 1.0000 Uiso
H331 H -0.0499 0.3766 0.1370 0.0400(17) 1.0000 Uiso
H341 H 0.3103 0.5385 0.0540 0.0400(17) 1.0000 Uiso
H351 H 0.1848 0.3942 0.2695 0.0400(17) 1.0000 Uiso
H361 H 0.0929 0.6695 0.0382 0.0400(17) 1.0000 Uiso
H371 H 0.3076 0.5047 0.1449 0.0400(17) 1.0000 Uiso
H381 H 0.7450 0.7298 0.5305 0.0400(17) 1.0000 Uiso
H391 H 0.2955 0.8615 0.2822 0.0400(17) 1.0000 Uiso
H401 H 0.8901 0.6826 0.4514 0.0400(17) 1.0000 Uiso
H411 H 0.5235 0.8786 0.4172 0.0400(17) 1.0000 Uiso
H421 H -0.0754 0.6119 0.3708 0.0400(17) 1.0000 Uiso
H441 H 0.5116 0.8556 0.5083 0.0400(17) 1.0000 Uiso
H451 H 0.1387 0.3660 0.3523 0.0400(17) 1.0000 Uiso
H461 H 0.7610 0.7722 0.3828 0.0400(17) 1.0000 Uiso

loop_
_atom_site_aniso_label
_atom_site_aniso_U_11
_atom_site_aniso_U_22
_atom_site_aniso_U_33
_atom_site_aniso_U_23
_atom_site_aniso_U_13
_atom_site_aniso_U_12
Br1 0.05357(19) 0.04817(19) 0.02351(13) 0.00699(13) -0.00107(12) -0.01255(16)
Br4 0.0639(2) 0.0618(2) 0.02597(14) 0.01220(15) 0.00215(14) -0.00810(19)
Fe2 0.02028(16) 0.02176(17) 0.01604(14) -0.00042(13) 0.00116(12) -0.00419(14)
Fe3 0.02018(16) 0.02476(18) 0.01766(15) -0.00180(13) 0.00287(12) 0.00139(14)
O5 0.0351(10) 0.0200(9) 0.0214(8) -0.0022(7) 0.0008(7) 0.0041(7)
O6 0.0358(10) 0.0267(9) 0.0205(8) -0.0011(7) 0.0006(7) 0.0021(8)
O7 0.0501(12) 0.0297(10) 0.0290(9) -0.0054(8) 0.0080(9) 0.0105(10)
O10 0.0558(14) 0.0358(12) 0.0334(11) -0.0066(9) 0.0104(10) 0.0096(10)
C8 0.0225(12) 0.0294(13) 0.0218(11) -0.0026(10) -0.0004(9) -0.0035(10)
C9 0.0224(11) 0.0246(12) 0.0213(11) -0.0023(9) -0.0039(9) -0.0046(10)
C11 0.0271(12) 0.0264(13) 0.0207(11) -0.0026(9) -0.0008(9) -0.0092(10)
C12 0.0290(13) 0.0213(12) 0.0224(11) -0.0013(9) -0.0007(9) -0.0027(10)
C13 0.0257(12) 0.0288(13) 0.0218(11) -0.0009(10) -0.0017(9) -0.0028(10)
C14 0.0262(12) 0.0292(13) 0.0237(11) -0.0024(10) 0.0064(9) -0.0087(10)
C15 0.0214(11) 0.0191(11) 0.0232(11) -0.0006(9) -0.0016(9) -0.0011(9)
C16 0.0240(12) 0.0215(12) 0.0224(11) -0.0023(9) -0.0028(9) -0.0017(9)
C17 0.0258(12) 0.0289(14) 0.0258(12) -0.0042(10) 0.0014(10) -0.0008(10)
C18 0.0412(16) 0.0271(14) 0.0256(12) 0.0064(10) 0.0098(11) 0.0032(12)
C19 0.0295(13) 0.0269(13) 0.0227(11) -0.0025(10) 0.0012(10) -0.0045(11)
C20 0.0353(14) 0.0307(14) 0.0214(11) 0.0005(10) -0.0003(10) -0.0111(11)
C21 0.0262(13) 0.0282(13) 0.0295(13) -0.0003(10) 0.0122(10) -0.0008(10)
C22 0.0258(12) 0.0235(12) 0.0244(12) -0.0036(9) 0.0011(9) 0.0004(10)
C23 0.0450(17) 0.0219(13) 0.0305(13) 0.0038(10) -0.0035(12) -0.0034(12)
C24 0.0207(11) 0.0179(11) 0.0239(11) -0.0008(9) 0.0020(9) -0.0010(9)
C25 0.0265(12) 0.0214(12) 0.0255(12) -0.0009(9) 0.0021(10) 0.0028(10)
C26 0.0336(14) 0.0205(12) 0.0262(12) 0.0018(10) 0.0061(10) 0.0043(10)
C27 0.0285(13) 0.0248(13) 0.0246(11) -0.0011(10) -0.0014(10) -0.0015(10)
C28 0.0184(11) 0.0253(12) 0.0271(11) -0.0023(10) 0.0025(9) 0.0010(9)
C29 0.0300(13) 0.0267(13) 0.0268(12) -0.0084(10) 0.0032(10) -0.0064(11)
C30 0.0205(11) 0.0326(14) 0.0317(13) -0.0034(11) 0.0008(10) -0.0011(11)
C31 0.0256(12) 0.0343(14) 0.0224(11) -0.0029(10) -0.0037(9) -0.0061(11)
C32 0.0429(16) 0.0236(13) 0.0255(12) 0.0011(10) -0.0009(11) -0.0103(11)
C33 0.0325(14) 0.0239(13) 0.0269(12) 0.0015(10) 0.0020(10) -0.0057(11)
C34 0.0270(13) 0.0515(18) 0.0246(12) -0.0066(12) 0.0070(10) -0.0164(13)
C35 0.0408(16) 0.0290(15) 0.0324(14) 0.0002(11) -0.0016(12) 0.0019(12)
C36 0.0484(18) 0.0355(16) 0.0246(13) 0.0046(11) 0.0013(12) -0.0214(14)
C37 0.0220(12) 0.0420(16) 0.0254(12) -0.0073(11) 0.0003(9) -0.0063(11)
C38 0.0353(16) 0.076(3) 0.0233(13) -0.0113(14) -0.0025(11) -0.0145(16)
C39 0.0452(16) 0.0206(12) 0.0292(13) -0.0016(10) 0.0006(12) 0.0033(12)
C40 0.0200(12) 0.053(2) 0.0393(15) -0.0074(14) 0.0023(11) -0.0026(12)
C41 0.0376(17) 0.0263(15) 0.060(2) -0.0036(14) -0.0035(15) -0.0093(13)
C42 0.0304(14) 0.0363(15) 0.0234(12) -0.0025(11) 0.0011(10) -0.0039(11)
C43 0.0329(14) 0.0429(17) 0.0223(12) 0.0037(11) -0.0017(10) -0.0088(13)
C44 0.0344(16) 0.053(2) 0.057(2) -0.0352(17) 0.0108(15) -0.0121(15)
C45 0.0420(17) 0.0339(16) 0.0368(15) 0.0089(12) -0.0062(13) -0.0011(13)
C46 0.0325(14) 0.0453(18) 0.0289(13) -0.0035(12) 0.0065(11) -0.0164(13)

loop_
_atom_type_symbol
_atom_type_scat_dispersion_real
_atom_type_scat_dispersion_imag
_atom_type_scat_Cromer_Mann_a1
_atom_type_scat_Cromer_Mann_b1
_atom_type_scat_Cromer_Mann_a2
_atom_type_scat_Cromer_Mann_b2
_atom_type_scat_Cromer_Mann_a3
_atom_type_scat_Cromer_Mann_b3
_atom_type_scat_Cromer_Mann_a4
_atom_type_scat_Cromer_Mann_b4
_atom_type_scat_Cromer_Mann_c
_atom_type_scat_source
C 0.0033 0.0016 2.3100 20.8439 1.0200 10.2075 1.5886 0.5687 0.8650 51.6512 0.2156 'International Tables Vol C 4.2.6.8 and 6.1.1.4'
H 0.0000 0.0000 0.4930 10.5109 0.3229 26.1257 0.1402 3.1424 0.0408 57.7998 0.0030 'International Tables Vol C 4.2.6.8 and 6.1.1.4'
O 0.0106 0.0060 3.0485 13.2771 2.2868 5.7011 1.5463 0.3239 0.8670 32.9089 0.2508 'International Tables Vol C 4.2.6.8 and 6.1.1.4'
Fe 0.3463 0.8444 11.7695 4.7611 7.3573 0.3072 3.5222 15.3535 2.3045 76.8805 1.0369 'International Tables Vol C 4.2.6.8 and 6.1.1.4'
Br -0.2901 2.4595 17.1789 2.1723 5.2358 16.5796 5.6377 0.2609 3.9851 41.4328 2.9557 'International Tables Vol C 4.2.6.8 and 6.1.1.4'

loop_
_geom_angle_atom_site_label_1
_geom_angle_atom_site_label_2
_geom_angle_atom_site_label_3
_geom_angle
_geom_angle_publ_flag
C11 Fe2 C14 107.40(10) yes
C11 Fe2 C29 154.67(11) yes
C14 Fe2 C29 68.56(10) yes
C11 Fe2 C30 125.71(11) yes
C14 Fe2 C30 40.64(11) yes
C29 Fe2 C30 68.48(11) yes
C11 Fe2 C31 163.27(11) yes
C14 Fe2 C31 68.61(10) yes
C29 Fe2 C31 40.63(11) yes
C30 Fe2 C31 40.85(10) yes
C11 Fe2 C32 41.37(10) yes
C14 Fe2 C32 119.58(11) yes
C29 Fe2 C32 162.78(11) yes
C30 Fe2 C32 106.98(12) yes
C31 Fe2 C32 125.24(12) yes
C11 Fe2 C33 119.69(10) yes
C14 Fe2 C33 40.70(11) yes
C29 Fe2 C33 40.86(10) yes
C30 Fe2 C33 68.48(12) yes
C31 Fe2 C33 68.62(11) yes
C11 Fe2 C34 68.69(10) yes
C14 Fe2 C34 163.85(12) yes
C29 Fe2 C34 107.86(11) yes
C30 Fe2 C34 154.26(11) yes
C31 Fe2 C34 119.66(11) yes
C11 Fe2 C36 68.67(11) yes
C14 Fe2 C36 154.47(13) yes
C29 Fe2 C36 125.90(11) yes
C30 Fe2 C36 119.85(13) yes
C31 Fe2 C36 107.51(11) yes
C11 Fe2 C37 41.28(11) yes
C14 Fe2 C37 126.06(11) yes
C29 Fe2 C37 119.56(12) yes
C30 Fe2 C37 163.59(10) yes
C31 Fe2 C37 154.10(11) yes
C32 Fe2 C33 154.64(11) yes
C32 Fe2 C34 68.58(12) yes
C33 Fe2 C34 126.44(13) yes
C32 Fe2 C36 40.68(11) yes
C33 Fe2 C36 163.47(12) yes
C34 Fe2 C36 40.29(13) yes
C32 Fe2 C37 69.52(12) yes
C33 Fe2 C37 107.43(12) yes
C34 Fe2 C37 40.80(11) yes
C36 Fe2 C37 68.61(12) yes
C18 Fe3 C21 40.47(11) yes
C18 Fe3 C24 68.94(11) yes
C21 Fe3 C24 68.75(10) yes
C18 Fe3 C26 40.73(10) yes
C21 Fe3 C26 68.53(11) yes
C24 Fe3 C26 41.37(10) yes
C18 Fe3 C28 68.75(11) yes
C21 Fe3 C28 40.62(10) yes
C24 Fe3 C28 41.43(9) yes
C26 Fe3 C28 69.48(11) yes
C18 Fe3 C38 108.68(13) yes
C21 Fe3 C38 120.58(11) yes
C24 Fe3 C38 163.77(13) yes
C26 Fe3 C38 126.46(14) yes
C28 Fe3 C38 154.06(12) yes
C18 Fe3 C40 121.50(13) yes
C21 Fe3 C40 155.82(12) yes
C24 Fe3 C40 125.84(11) yes
C26 Fe3 C40 108.42(12) yes
C28 Fe3 C40 162.82(11) yes
C18 Fe3 C41 162.68(13) yes
C21 Fe3 C41 125.10(12) yes
C24 Fe3 C41 118.83(12) yes
C26 Fe3 C41 154.68(12) yes
C28 Fe3 C41 106.05(12) yes
C18 Fe3 C44 125.97(13) yes
C21 Fe3 C44 107.38(12) yes
C24 Fe3 C44 153.70(14) yes
C26 Fe3 C44 163.49(14) yes
C28 Fe3 C44 118.56(13) yes
C18 Fe3 C46 155.63(13) yes
C21 Fe3 C46 162.37(12) yes
C24 Fe3 C46 106.94(10) yes
C26 Fe3 C46 120.30(11) yes
C28 Fe3 C46 124.98(11) yes
C38 Fe3 C40 40.64(12) yes
C38 Fe3 C41 68.34(15) yes
C40 Fe3 C41 68.16(14) yes
C38 Fe3 C44 40.66(15) yes
C40 Fe3 C44 68.35(13) yes
C41 Fe3 C44 40.73(14) yes
C38 Fe3 C46 68.21(12) yes
C40 Fe3 C46 40.28(12) yes
C41 Fe3 C46 40.71(13) yes
C44 Fe3 C46 68.47(12) yes
C12 O5 C15 118.78(19) yes
C9 O6 C13 119.0(2) yes
C13 C8 C17 120.1(2) yes
C13 C8 C42 118.4(3) yes
C17 C8 C42 121.5(2) yes
O6 C9 C11 110.8(2) yes
O6 C9 C27 122.8(2) yes
C11 C9 C27 126.3(2) yes
C9 C11 Fe2 123.83(17) yes
C9 C11 C32 127.4(2) yes
Fe2 C11 C32 69.72(14) yes
C9 C11 C37 124.4(2) yes
Fe2 C11 C37 69.70(14) yes
C32 C11 C37 108.2(2) yes
O5 C12 C16 122.5(2) yes
O5 C12 C39 115.9(2) yes
C16 C12 C39 121.6(2) yes
C8 C13 O6 122.2(2) yes
C8 C13 C35 122.5(2) yes
O6 C13 C35 115.3(2) yes
Fe2 C14 C30 69.54(14) yes
Fe2 C14 C33 69.49(14) yes
C30 C14 C33 107.9(2) yes
Fe2 C14 H141 124.8 no
C30 C14 H141 125.7 no
C33 C14 H141 126.4 no
O5 C15 C24 111.8(2) yes
O5 C15 C25 122.8(2) yes
C24 C15 C25 125.5(2) yes
C12 C16 C19 118.8(2) yes
C12 C16 C22 119.6(2) yes
C19 C16 C22 121.5(2) yes
C8 C17 O10 122.9(2) yes
C8 C17 C27 113.9(2) yes
O10 C17 C27 123.1(3) yes
Fe3 C18 C21 69.60(15) yes
Fe3 C18 C26 69.20(15) yes
C21 C18 C26 108.2(2) yes
Fe3 C18 H181 125.1 no
C21 C18 H181 126.7 no
C26 C18 H181 125.1 no
C16 C19 C20 119.3(2) yes
C16 C19 H191 120.7 no
C20 C19 H191 120.0 no
Br1 C20 C19 119.6(2) yes
Br1 C20 C23 118.8(2) yes
C19 C20 C23 121.6(2) yes
C18 C21 Fe3 69.93(15) yes
C18 C21 C28 108.9(2) yes
Fe3 C21 C28 69.12(14) yes
C18 C21 H211 126.0 no
Fe3 C21 H211 125.0 no
C28 C21 H211 125.0 no
C16 C22 O7 122.2(2) yes
C16 C22 C25 113.9(2) yes
O7 C22 C25 123.9(2) yes
C20 C23 C39 119.7(3) yes
C20 C23 H231 120.9 no
C39 C23 H231 119.4 no
C15 C24 Fe3 123.78(17) yes
C15 C24 C26 126.1(2) yes
Fe3 C24 C26 69.62(14) yes
C15 C24 C28 126.2(2) yes
Fe3 C24 C28 69.29(14) yes
C26 C24 C28 107.6(2) yes
C22 C25 C15 122.4(2) yes
C22 C25 H251 118.5 no
C15 C25 H251 119.1 no
C24 C26 C18 107.7(2) yes
C24 C26 Fe3 69.01(14) yes
C18 C26 Fe3 70.07(16) yes
C24 C26 H261 125.6 no
C18 C26 H261 126.7 no
Fe3 C26 H261 126.0 no
C17 C27 C9 121.9(2) yes
C17 C27 H271 119.4 no
C9 C27 H271 118.6 no
C24 C28 C21 107.6(2) yes
C24 C28 Fe3 69.28(13) yes
C21 C28 Fe3 70.26(14) yes
C24 C28 H281 125.9 no
C21 C28 H281 126.4 no
Fe3 C28 H281 126.7 no
Fe2 C29 C31 69.33(15) yes
Fe2 C29 C33 69.49(15) yes
C31 C29 C33 107.9(2) yes
Fe2 C29 H291 125.2 no
C31 C29 H291 126.7 no
C33 C29 H291 125.4 no
C14 C30 Fe2 69.82(14) yes
C14 C30 C31 108.0(2) yes
Fe2 C30 C31 69.29(14) yes
C14 C30 H301 125.7 no
Fe2 C30 H301 124.6 no
C31 C30 H301 126.2 no
C30 C31 C29 108.2(2) yes
C30 C31 Fe2 69.87(14) yes
C29 C31 Fe2 70.04(15) yes
C30 C31 H311 125.2 no
C29 C31 H311 126.6 no
Fe2 C31 H311 125.9 no
C11 C32 Fe2 68.91(15) yes
C11 C32 C36 107.1(3) yes
Fe2 C32 C36 69.91(16) yes
C11 C32 H321 125.3 no
Fe2 C32 H321 125.5 no
C36 C32 H321 127.6 no
C29 C33 C14 108.0(2) yes
C29 C33 Fe2 69.65(15) yes
C14 C33 Fe2 69.81(15) yes
C29 C33 H331 125.8 no
C14 C33 H331 126.2 no
Fe2 C33 H331 125.1 no
Fe2 C34 C36 69.80(16) yes
Fe2 C34 C37 69.23(14) yes
C36 C34 C37 108.6(2) yes
Fe2 C34 H341 124.4 no
C36 C34 H341 127.0 no
C37 C34 H341 124.4 no
C13 C35 C45 118.5(3) yes
C13 C35 H351 121.5 no
C45 C35 H351 120.0 no
C32 C36 C34 108.9(2) yes
C32 C36 Fe2 69.41(15) yes
C34 C36 Fe2 69.91(16) yes
C32 C36 H361 123.7 no
C34 C36 H361 127.2 no
Fe2 C36 H361 123.5 no
C11 C37 C34 107.2(3) yes
C11 C37 Fe2 69.02(14) yes
C34 C37 Fe2 69.97(15) yes
C11 C37 H371 126.5 no
C34 C37 H371 126.3 no
Fe2 C37 H371 126.3 no
Fe3 C38 C40 69.71(16) yes
Fe3 C38 C44 69.24(17) yes
C40 C38 C44 107.7(3) yes
Fe3 C38 H381 124.2 no
C40 C38 H381 123.4 no
C44 C38 H381 128.8 no
C12 C39 C23 118.8(2) yes
C12 C39 H391 121.2 no
C23 C39 H391 119.9 no
C38 C40 Fe3 69.65(16) yes
C38 C40 C46 108.3(3) yes
Fe3 C40 C46 69.86(16) yes
C38 C40 H401 126.2 no
Fe3 C40 H401 123.8 no
C46 C40 H401 125.4 no
Fe3 C41 C44 69.48(19) yes
Fe3 C41 C46 69.95(17) yes
C44 C41 C46 108.0(3) yes
Fe3 C41 H411 123.7 no
C44 C41 H411 125.9 no
C46 C41 H411 126.0 no
C8 C42 C43 119.7(3) yes
C8 C42 H421 120.6 no
C43 C42 H421 119.7 no
Br4 C43 C42 119.9(2) yes
Br4 C43 C45 119.1(2) yes
C42 C43 C45 121.0(2) yes
C38 C44 C41 108.0(3) yes
C38 C44 Fe3 70.11(18) yes
C41 C44 Fe3 69.79(17) yes
C38 C44 H441 127.9 no
C41 C44 H441 124.1 no
Fe3 C44 H441 125.0 no
C43 C45 C35 120.0(3) yes
C43 C45 H451 119.8 no
C35 C45 H451 120.1 no
C41 C46 C40 107.9(3) yes
C41 C46 Fe3 69.34(16) yes
C40 C46 Fe3 69.86(16) yes
C41 C46 H461 126.8 no
C40 C46 H461 125.2 no
Fe3 C46 H461 124.7 no

loop_
_geom_bond_atom_site_label_1
_geom_bond_atom_site_label_2
_geom_bond_distance
_geom_bond_publ_flag
Br1 C20 1.903(3) yes
Br4 C43 1.894(3) yes
Fe2 C11 2.028(2) yes
Fe2 C14 2.046(2) yes
Fe2 C29 2.044(3) yes
Fe2 C30 2.042(3) yes
Fe2 C31 2.035(2) yes
Fe2 C32 2.038(3) yes
Fe2 C33 2.042(3) yes
Fe2 C34 2.046(3) yes
Fe2 C36 2.045(3) yes
Fe2 C37 2.036(3) yes
Fe3 C18 2.050(3) yes
Fe3 C21 2.046(2) yes
Fe3 C24 2.031(2) yes
Fe3 C26 2.039(3) yes
Fe3 C28 2.031(2) yes
Fe3 C38 2.041(3) yes
Fe3 C40 2.042(3) yes
Fe3 C41 2.033(3) yes
Fe3 C44 2.029(3) yes
Fe3 C46 2.042(3) yes
O5 C12 1.370(3) yes
O5 C15 1.362(3) yes
O6 C9 1.358(3) yes
O6 C13 1.370(3) yes
O7 C22 1.231(3) yes
O10 C17 1.235(3) yes
C8 C13 1.381(4) yes
C8 C17 1.469(4) yes
C8 C42 1.401(3) yes
C9 C11 1.456(3) yes
C9 C27 1.348(4) yes
C11 C32 1.436(4) yes
C11 C37 1.433(4) yes
C12 C16 1.389(3) yes
C12 C39 1.394(4) yes
C13 C35 1.394(4) yes
C14 C30 1.420(4) yes
C14 C33 1.421(4) yes
C14 H141 0.952 no
C15 C24 1.452(3) yes
C15 C25 1.349(3) yes
C16 C19 1.396(3) yes
C16 C22 1.478(4) yes
C17 C27 1.447(4) yes
C18 C21 1.417(4) yes
C18 C26 1.423(4) yes
C18 H181 0.968 no
C19 C20 1.374(4) yes
C19 H191 0.968 no
C20 C23 1.390(4) yes
C21 C28 1.415(4) yes
C21 H211 0.966 no
C22 C25 1.443(3) yes
C23 C39 1.377(4) yes
C23 H231 0.956 no
C24 C26 1.438(3) yes
C24 C28 1.437(3) yes
C25 H251 0.964 no
C26 H261 0.961 no
C27 H271 0.961 no
C28 H281 0.965 no
C29 C31 1.416(4) yes
C29 C33 1.426(4) yes
C29 H291 0.958 no
C30 C31 1.423(4) yes
C30 H301 0.947 no
C31 H311 0.977 no
C32 C36 1.419(4) yes
C32 H321 0.951 no
C33 H331 0.952 no
C34 C36 1.409(5) yes
C34 C37 1.423(4) yes
C34 H341 0.974 no
C35 C45 1.377(4) yes
C35 H351 0.965 no
C36 H361 0.974 no
C37 H371 0.978 no
C38 C40 1.418(4) yes
C38 C44 1.414(5) yes
C38 H381 0.994 no
C39 H391 0.953 no
C40 C46 1.406(4) yes
C40 H401 0.958 no
C41 C44 1.414(5) yes
C41 C46 1.418(4) yes
C41 H411 0.976 no
C42 C43 1.379(4) yes
C42 H421 0.969 no
C43 C45 1.397(4) yes
C44 H441 0.975 no
C45 H451 0.965 no
C46 H461 0.951 no
